data_7151475
loop_
_publ_author_name
'Peter B. Hitchcock'
'Shazia Rahman (n\'ee Masood)'
'Douglas W. Young'

_publ_section_title
;
 An alternative to the use of \d-lactam urethanes in the &#x201C;ring
 switch&#x201D; approach to higher homologues of AMPA-type glutamate
 antagonists
;
_journal_issue 15
_journal_name_full 'Org. Biomol. Chem.'
_journal_page_first 2682
_journal_page_last 2688
_journal_paper_doi 10.1039/b304609p
_journal_volume 1
_journal_year 2003
_chemical_absolute_configuration syn
_chemical_compound_source 'synthesis as described'
_chemical_formula_moiety 'C18 H25 N1 O7'
_chemical_formula_sum 'C18 H25 N O7'
_chemical_formula_weight 367.39
_chemical_name_systematic
;
?
;
_space_group_IT_number 169
_symmetry_cell_setting hexagonal
_symmetry_Int_Tables_number 169
_symmetry_space_group_name_Hall 'P 61'
_symmetry_space_group_name_H-M 'P 61'
_atom_sites_solution_hydrogens geom
_atom_sites_solution_primary direct
_atom_sites_solution_secondary difmap
_audit_conform_dict_location ftp://ftp.iucr.org/pub/cif_core.dic
_audit_conform_dict_name cif_core.dic
_audit_conform_dict_version 2.2
_audit_creation_date 2003-06-06T11:07:40-00:00
_audit_creation_method 'WinGX routine CIF_UPDATE'
_cell_angle_alpha 90
_cell_angle_beta 90
_cell_angle_gamma 120
_cell_formula_units_Z 6
_cell_length_a 8.994(2)
_cell_length_b 8.994(2)
_cell_length_c 43.134(6)
_cell_measurement_reflns_used 25
_cell_measurement_temperature 293(2)
_cell_measurement_theta_max 10
_cell_measurement_theta_min 7
_cell_measurement_wavelength 0.71073
_cell_volume 3021.7(10)
_computing_molecular_graphics 'Ortep-3 for Windows (Farrugia, 1997)'
_computing_publication_material 'WinGX publication routines (Farrugia, 1999)'
_computing_structure_refinement 'SHELXL-97 (Sheldrick, 1997)'
_computing_structure_solution 'SHELXS-97 (Sheldrick, 1997)'
_diffrn_ambient_temperature 293(2)
_diffrn_measured_fraction_theta_full 0.999
_diffrn_measured_fraction_theta_max 0.999
_diffrn_radiation_monochromator graphite
_diffrn_radiation_probe x-ray
_diffrn_radiation_type MoK\a
_diffrn_radiation_wavelength 0.71073
_diffrn_reflns_av_R_equivalents 0.0837
_diffrn_reflns_av_unetI/netI 0.0796
_diffrn_reflns_limit_h_max 9
_diffrn_reflns_limit_h_min 0
_diffrn_reflns_limit_k_max 0
_diffrn_reflns_limit_k_min -9
_diffrn_reflns_limit_l_max 45
_diffrn_reflns_limit_l_min 0
_diffrn_reflns_number 2787
_diffrn_reflns_theta_full 21.98
_diffrn_reflns_theta_max 21.98
_diffrn_reflns_theta_min 2.61
_exptl_absorpt_coefficient_mu 0.093
_exptl_absorpt_correction_type none
_exptl_crystal_colour colourless
_exptl_crystal_density_diffrn 1.211
_exptl_crystal_density_method 'not measured'
_exptl_crystal_description plate
_exptl_crystal_F_000 1176
_exptl_crystal_size_max 0.4
_exptl_crystal_size_mid 0.2
_exptl_crystal_size_min 0.05
_refine_diff_density_max 0.158
_refine_diff_density_min -0.148
_refine_diff_density_rms 0.035
_refine_ls_abs_structure_details 'Flack H D (1983), Acta Cryst. A39, 876-881'
_refine_ls_abs_structure_Flack 1(2)
_refine_ls_extinction_method none
_refine_ls_goodness_of_fit_ref 0.968
_refine_ls_hydrogen_treatment mixed
_refine_ls_matrix_type full
_refine_ls_number_parameters 242
_refine_ls_number_reflns 1259
_refine_ls_number_restraints 1
_refine_ls_restrained_S_all 0.968
_refine_ls_R_factor_all 0.0616
_refine_ls_R_factor_gt 0.0451
_refine_ls_shift/su_max 0
_refine_ls_shift/su_mean 0
_refine_ls_structure_factor_coef Fsqd
_refine_ls_weighting_details 'calc w=1/[\s^2^(Fo^2^)+(0.0742P)^2^+0.0000P] where P=(Fo^2^+2Fc^2^)/3'
_refine_ls_weighting_scheme calc
_refine_ls_wR_factor_gt 0.1081
_refine_ls_wR_factor_ref 0.1198
_reflns_number_gt 1031
_reflns_number_total 1259
_reflns_threshold_expression >2sigma(I)
_cod_data_source_file b304609p.txt
_cod_data_source_block apr396
_cod_original_sg_symbol_H-M P6(1)
_cod_original_formula_sum 'C18 H25 N1 O7'
_cod_database_code 7151475

loop_
_symmetry_equiv_pos_as_xyz
'x, y, z'
'-y, x-y, z+1/3'
'-x+y, -x, z+2/3'
'-x, -y, z+1/2'
'y, -x+y, z-1/6'
'x-y, x, z+1/6'

loop_
_atom_site_label
_atom_site_type_symbol
_atom_site_fract_x
_atom_site_fract_y
_atom_site_fract_z
_atom_site_U_iso_or_equiv
_atom_site_adp_type
_atom_site_occupancy
_atom_site_symmetry_multiplicity
_atom_site_calc_flag
_atom_site_refinement_flags
_atom_site_disorder_assembly
_atom_site_disorder_group
O1 O 0.3618(6) 0.2716(5) 0.08974(14) 0.1038(15) Uani 1 1 d . . .
O2 O 0.2588(6) 0.1161(6) 0.13962(12) 0.1036(17) Uani 1 1 d . . .
H2 H 0.343(12) 0.210(14) 0.1290(16) 0.155 Uiso 1 1 d R . .
O3 O -0.1108(4) -0.0781(5) 0.05267(9) 0.0753(11) Uani 1 1 d . . .
O4 O -0.4327(5) -0.4064(5) 0.03104(9) 0.0730(10) Uani 1 1 d . . .
O5 O -0.2439(5) -0.4570(5) 0.05560(9) 0.0733(11) Uani 1 1 d . . .
O6 O -0.6712(6) -0.3954(10) 0.13091(13) 0.134(2) Uani 1 1 d . . .
O7 O -0.9010(5) -0.5409(6) 0.10119(10) 0.0902(13) Uani 1 1 d . . .
N N -0.1945(4) -0.2146(5) 0.09862(10) 0.0555(10) Uani 1 1 d . . .
C1 C 0.0892(6) 0.0329(6) 0.09374(13) 0.0586(13) Uani 1 1 d . . .
C2 C 0.1138(7) 0.0107(7) 0.12503(15) 0.0712(16) Uani 1 1 d . . .
C3 C -0.0128(7) -0.1229(8) 0.14183(15) 0.0747(16) Uani 1 1 d . . .
H3 H 0.008 -0.137 0.1624 0.09 Uiso 1 1 calc R . .
C4 C -0.1657(7) -0.2337(7) 0.12920(13) 0.0637(14) Uani 1 1 d . . .
C5 C -0.0739(6) -0.0833(6) 0.07948(14) 0.0588(13) Uani 1 1 d . . .
C6 C 0.2267(7) 0.1707(7) 0.07656(15) 0.0745(17) Uani 1 1 d . . .
C7 C 0.2120(9) 0.1946(9) 0.04264(19) 0.102(2) Uani 1 1 d . . .
H7A H 0.1118 0.204 0.0389 0.153 Uiso 1 1 calc R . .
H7B H 0.2027 0.0979 0.0315 0.153 Uiso 1 1 calc R . .
H7C H 0.3122 0.2975 0.0358 0.153 Uiso 1 1 calc R . .
C8 C -0.3021(8) -0.3804(9) 0.14739(16) 0.0901(18) Uani 1 1 d . . .
H8A H -0.3256 -0.4869 0.138 0.135 Uiso 1 1 calc R . .
H8B H -0.4048 -0.3728 0.1475 0.135 Uiso 1 1 calc R . .
H8C H -0.2633 -0.3757 0.1683 0.135 Uiso 1 1 calc R . .
C9 C -0.3642(6) -0.3203(6) 0.08386(12) 0.0579(13) Uani 1 1 d . . .
H9 H -0.433 -0.417 0.0978 0.069 Uiso 1 1 calc R . .
C10 C -0.4574(7) -0.2183(7) 0.08055(18) 0.0783(17) Uani 1 1 d . . .
H10A H -0.4107 -0.1431 0.0627 0.094 Uiso 1 1 calc R . .
H10B H -0.433 -0.1462 0.0987 0.094 Uiso 1 1 calc R . .
C11 C -0.6522(7) -0.3265(8) 0.07673(17) 0.0787(17) Uani 1 1 d . . .
H11 H -0.6781 -0.4091 0.0599 0.094 Uiso 1 1 calc R . .
C12 C -0.7366(8) -0.4211(9) 0.10541(17) 0.0826(18) Uani 1 1 d . . .
C13 C -0.7237(10) -0.2075(11) 0.0682(3) 0.144(4) Uani 1 1 d . . .
H13A H -0.6721 -0.1484 0.0492 0.216 Uiso 1 1 calc R . .
H13B H -0.6975 -0.1253 0.0845 0.216 Uiso 1 1 calc R . .
H13C H -0.8459 -0.2748 0.0656 0.216 Uiso 1 1 calc R . .
C14 C -0.9981(11) -0.6263(13) 0.12894(18) 0.118(3) Uani 1 1 d . . .
H14A H -0.9925 -0.5422 0.1437 0.142 Uiso 1 1 calc R . .
H14B H -0.9509 -0.6909 0.1387 0.142 Uiso 1 1 calc R . .
C15 C -1.1764(10) -0.7419(12) 0.1197(3) 0.135(3) Uani 1 1 d . . .
H15A H -1.2205 -0.6774 0.1094 0.203 Uiso 1 1 calc R . .
H15B H -1.2444 -0.7964 0.1378 0.203 Uiso 1 1 calc R . .
H15C H -1.1811 -0.8278 0.1059 0.203 Uiso 1 1 calc R . .
C16 C -0.3494(6) -0.3939(6) 0.05352(13) 0.0612(13) Uani 1 1 d . . .
C17 C -0.2315(12) -0.5395(12) 0.0276(2) 0.113(3) Uani 1 1 d . . .
H17A H -0.3462 -0.6187 0.0202 0.136 Uiso 1 1 calc R . .
H17B H -0.173 -0.453 0.0118 0.136 Uiso 1 1 calc R . .
C18 C -0.147(2) -0.625(3) 0.0322(3) 0.267(12) Uani 1 1 d . . .
H18A H -0.0397 -0.5514 0.0423 0.401 Uiso 1 1 calc R . .
H18B H -0.1257 -0.6612 0.0125 0.401 Uiso 1 1 calc R . .
H18C H -0.2149 -0.7238 0.0449 0.401 Uiso 1 1 calc R . .

loop_
_atom_site_aniso_label
_atom_site_aniso_U_11
_atom_site_aniso_U_22
_atom_site_aniso_U_33
_atom_site_aniso_U_23
_atom_site_aniso_U_13
_atom_site_aniso_U_12
O1 0.075(3) 0.076(2) 0.113(4) 0.002(3) -0.015(3) 0.002(2)
O2 0.080(3) 0.094(3) 0.096(4) -0.013(3) -0.039(3) 0.013(2)
O3 0.069(2) 0.074(2) 0.050(3) 0.0073(19) -0.005(2) 0.0113(18)
O4 0.071(2) 0.070(2) 0.065(3) -0.005(2) -0.011(2) 0.0255(18)
O5 0.073(2) 0.082(2) 0.073(3) -0.024(2) -0.012(2) 0.046(2)
O6 0.085(3) 0.234(7) 0.075(4) -0.041(4) -0.004(3) 0.073(4)
O7 0.065(2) 0.111(3) 0.081(3) -0.005(3) 0.001(2) 0.034(2)
N 0.052(2) 0.052(2) 0.055(3) -0.003(2) 0.003(2) 0.0198(19)
C1 0.057(3) 0.050(3) 0.056(4) -0.005(2) -0.002(3) 0.017(3)
C2 0.065(3) 0.065(3) 0.076(5) -0.009(3) -0.012(3) 0.027(3)
C3 0.071(4) 0.081(4) 0.058(4) 0.003(3) -0.002(3) 0.027(3)
C4 0.072(4) 0.064(3) 0.051(4) 0.007(3) 0.005(3) 0.032(3)
C5 0.058(3) 0.050(3) 0.060(4) -0.005(3) 0.002(3) 0.021(2)
C6 0.058(3) 0.054(3) 0.087(5) -0.004(3) -0.008(3) 0.010(3)
C7 0.080(4) 0.081(4) 0.093(5) 0.008(4) 0.001(4) 0.001(3)
C8 0.082(4) 0.110(5) 0.065(4) 0.020(4) 0.007(3) 0.039(4)
C9 0.051(3) 0.051(3) 0.058(3) -0.006(2) 0.000(2) 0.015(2)
C10 0.064(3) 0.067(3) 0.106(5) -0.015(3) -0.008(3) 0.035(3)
C11 0.068(3) 0.083(4) 0.094(5) -0.020(4) -0.010(3) 0.044(3)
C12 0.072(4) 0.118(5) 0.067(5) -0.030(4) -0.005(4) 0.054(4)
C13 0.085(4) 0.119(6) 0.245(13) -0.002(7) -0.029(7) 0.065(4)
C14 0.114(6) 0.165(7) 0.081(5) 0.012(6) 0.024(5) 0.074(6)
C15 0.083(5) 0.134(7) 0.150(9) -0.006(6) 0.025(5) 0.025(5)
C16 0.053(3) 0.055(3) 0.058(4) -0.002(2) -0.001(3) 0.014(2)
C17 0.125(6) 0.132(6) 0.113(7) -0.046(5) -0.005(5) 0.087(5)
C18 0.38(2) 0.41(3) 0.202(14) -0.209(17) -0.170(16) 0.34(2)

loop_
_atom_type_symbol
_atom_type_description
_atom_type_scat_dispersion_real
_atom_type_scat_dispersion_imag
_atom_type_scat_source
C C 0.0033 0.0016 'International Tables Vol C Tables 4.2.6.8 and 6.1.1.4'
H H 0 0 'International Tables Vol C Tables 4.2.6.8 and 6.1.1.4'
N N 0.0061 0.0033 'International Tables Vol C Tables 4.2.6.8 and 6.1.1.4'
O O 0.0106 0.006 'International Tables Vol C Tables 4.2.6.8 and 6.1.1.4'

loop_
_geom_angle_atom_site_label_1
_geom_angle_atom_site_label_2
_geom_angle_atom_site_label_3
_geom_angle
_geom_angle_site_symmetry_1
_geom_angle_site_symmetry_3
_geom_angle_publ_flag
C16 O5 C17 114.6(5) . . ?
C12 O7 C14 116.3(6) . . ?
C4 N C5 123.8(4) . . ?
C4 N C9 122.2(4) . . ?
C5 N C9 113.7(4) . . ?
C2 C1 C6 119.3(5) . . ?
C2 C1 C5 118.9(5) . . ?
C6 C1 C5 121.8(5) . . ?
O2 C2 C3 117.5(6) . . ?
O2 C2 C1 121.7(6) . . ?
C3 C2 C1 120.8(5) . . ?
C4 C3 C2 121.7(6) . . ?
C3 C4 N 118.9(5) . . ?
C3 C4 C8 121.6(5) . . ?
N C4 C8 119.4(5) . . ?
O3 C5 N 118.9(4) . . ?
O3 C5 C1 125.3(5) . . ?
N C5 C1 115.8(5) . . ?
O1 C6 C1 120.1(6) . . ?
O1 C6 C7 118.1(5) . . ?
C1 C6 C7 121.8(5) . . ?
N C9 C16 111.6(4) . . ?
N C9 C10 110.7(4) . . ?
C16 C9 C10 112.3(5) . . ?
C9 C10 C11 115.2(4) . . ?
C12 C11 C10 111.8(5) . . ?
C12 C11 C13 109.0(7) . . ?
C10 C11 C13 109.0(5) . . ?
O6 C12 O7 120.8(7) . . ?
O6 C12 C11 126.0(6) . . ?
O7 C12 C11 113.1(6) . . ?
O7 C14 C15 107.8(7) . . ?
O4 C16 O5 124.2(5) . . ?
O4 C16 C9 124.0(5) . . ?
O5 C16 C9 111.6(5) . . ?
C18 C17 O5 112.6(8) . . ?

loop_
_geom_bond_atom_site_label_1
_geom_bond_atom_site_label_2
_geom_bond_distance
_geom_bond_site_symmetry_2
_geom_bond_publ_flag
O1 C6 1.233(7) . ?
O2 C2 1.327(7) . ?
O3 C5 1.211(6) . ?
O4 C16 1.196(6) . ?
O5 C16 1.330(6) . ?
O5 C17 1.449(8) . ?
O6 C12 1.213(8) . ?
O7 C12 1.337(8) . ?
O7 C14 1.455(9) . ?
N C4 1.371(7) . ?
N C5 1.404(6) . ?
N C9 1.479(6) . ?
C1 C2 1.398(8) . ?
C1 C6 1.442(8) . ?
C1 C5 1.445(7) . ?
C2 C3 1.377(9) . ?
C3 C4 1.346(8) . ?
C4 C8 1.498(8) . ?
C6 C7 1.494(10) . ?
C9 C16 1.502(7) . ?
C9 C10 1.528(8) . ?
C10 C11 1.529(8) . ?
C11 C12 1.478(10) . ?
C11 C13 1.544(10) . ?
C14 C15 1.464(12) . ?
C17 C18 1.339(14) . ?

loop_
_geom_torsion_atom_site_label_1
_geom_torsion_atom_site_label_2
_geom_torsion_atom_site_label_3
_geom_torsion_atom_site_label_4
_geom_torsion
_geom_torsion_site_symmetry_1
_geom_torsion_site_symmetry_2
_geom_torsion_site_symmetry_3
_geom_torsion_site_symmetry_4
_geom_torsion_publ_flag
C6 C1 C2 O2 1.9(8) . . . . ?
C5 C1 C2 O2 -178.1(5) . . . . ?
C6 C1 C2 C3 -177.8(6) . . . . ?
C5 C1 C2 C3 2.2(8) . . . . ?
O2 C2 C3 C4 178.3(6) . . . . ?
C1 C2 C3 C4 -2.0(9) . . . . ?
C2 C3 C4 N 1.3(9) . . . . ?
C2 C3 C4 C8 179.1(6) . . . . ?
C5 N C4 C3 -1.1(8) . . . . ?
C9 N C4 C3 -174.0(5) . . . . ?
C5 N C4 C8 -178.9(5) . . . . ?
C9 N C4 C8 8.2(7) . . . . ?
C4 N C5 O3 179.4(5) . . . . ?
C9 N C5 O3 -7.2(7) . . . . ?
C4 N C5 C1 1.4(7) . . . . ?
C9 N C5 C1 174.8(4) . . . . ?
C2 C1 C5 O3 -179.7(5) . . . . ?
C6 C1 C5 O3 0.3(8) . . . . ?
C2 C1 C5 N -1.9(7) . . . . ?
C6 C1 C5 N 178.2(5) . . . . ?
C2 C1 C6 O1 -2.8(9) . . . . ?
C5 C1 C6 O1 177.1(5) . . . . ?
C2 C1 C6 C7 176.3(6) . . . . ?
C5 C1 C6 C7 -3.7(9) . . . . ?
C4 N C9 C16 -131.6(5) . . . . ?
C5 N C9 C16 54.8(5) . . . . ?
C4 N C9 C10 102.5(6) . . . . ?
C5 N C9 C10 -71.1(6) . . . . ?
N C9 C10 C11 -159.1(5) . . . . ?
C16 C9 C10 C11 75.4(7) . . . . ?
C9 C10 C11 C12 68.8(7) . . . . ?
C9 C10 C11 C13 -170.6(8) . . . . ?
C14 O7 C12 O6 5.0(9) . . . . ?
C14 O7 C12 C11 -173.4(6) . . . . ?
C10 C11 C12 O6 13.8(9) . . . . ?
C13 C11 C12 O6 -106.9(8) . . . . ?
C10 C11 C12 O7 -168.0(5) . . . . ?
C13 C11 C12 O7 71.4(7) . . . . ?
C12 O7 C14 C15 175.7(7) . . . . ?
C17 O5 C16 O4 2.0(8) . . . . ?
C17 O5 C16 C9 176.5(6) . . . . ?
N C9 C16 O4 -141.1(5) . . . . ?
C10 C9 C16 O4 -16.1(7) . . . . ?
N C9 C16 O5 44.4(5) . . . . ?
C10 C9 C16 O5 169.4(4) . . . . ?
C16 O5 C17 C18 -169.8(12) . . . . ?

loop_
_cod_related_entry_id
_cod_related_entry_database
_cod_related_entry_code
1 ChemSpider 30653457
